data_7119768
loop_
_publ_author_name
'Yogendra, S.'
'Hennersdorf, F.'
'Bauz\'a, A'
'Frontera, A.'
'Fischer, R.'
'Weigand, J. J.'

_publ_section_title
;
 Carbodiphosphorane mediated synthesis of a triflyloxyphosphonium dication
 and its reactivity towards nucleophiles.
;
_journal_issue 20
_journal_name_full 'Chemical communications (Cambridge, England)'
_journal_page_first 2954
_journal_page_last 2957
_journal_paper_doi 10.1039/c7cc00982h
_journal_volume 53
_journal_year 2017
_chemical_formula_moiety 'C8 H10 F3 N2 O2 S, C F3 O3 S'
_chemical_formula_sum 'C9 H10 F6 N2 O5 S2'
_chemical_formula_weight 404.31
_space_group_crystal_system monoclinic
_space_group_IT_number 14
_space_group_name_Hall '-P 2yn'
_space_group_name_H-M_alt 'P 1 21/n 1'
_symmetry_space_group_name_Hall '-P 2yn'
_symmetry_space_group_name_H-M 'P 1 21/n 1'
_atom_sites_solution_hydrogens geom
_audit_creation_date 2016-11-21
_audit_creation_method
;
Olex2 1.2
(compiled 2015.09.30 svn.r3233 for OlexSys, GUI svn.r5103)
;
_audit_update_record
;
2016-11-21 deposited with the CCDC.
2017-02-10 downloaded from the CCDC.
;
_cell_angle_alpha 90
_cell_angle_beta 94.576(2)
_cell_angle_gamma 90
_cell_formula_units_Z 4
_cell_length_a 9.1678(3)
_cell_length_b 10.6276(4)
_cell_length_c 15.2706(5)
_cell_measurement_reflns_used 2855
_cell_measurement_temperature 100(2)
_cell_measurement_theta_max 26.497
_cell_measurement_theta_min 2.337
_cell_volume 1483.10(9)
_computing_molecular_graphics 'Olex2 (Dolomanov et al., 2009)'
_computing_publication_material 'Olex2 (Dolomanov et al., 2009)'
_computing_structure_refinement 'ShelXL (Sheldrick, 2015)'
_computing_structure_solution 'ShelXT (Sheldrick, 2015)'
_diffrn_ambient_temperature 99.99
_diffrn_measured_fraction_theta_full 0.998
_diffrn_measured_fraction_theta_max 0.998
_diffrn_measurement_device_type 'Bruker APEX-II CCD'
_diffrn_radiation_type MoK\a
_diffrn_radiation_wavelength 0.71073
_diffrn_reflns_av_R_equivalents 0.0506
_diffrn_reflns_av_unetI/netI 0.0213
_diffrn_reflns_Laue_measured_fraction_full 0.998
_diffrn_reflns_Laue_measured_fraction_max 0.998
_diffrn_reflns_limit_h_max 11
_diffrn_reflns_limit_h_min -11
_diffrn_reflns_limit_k_max 13
_diffrn_reflns_limit_k_min -13
_diffrn_reflns_limit_l_max 19
_diffrn_reflns_limit_l_min -19
_diffrn_reflns_number 40950
_diffrn_reflns_point_group_measured_fraction_full 0.998
_diffrn_reflns_point_group_measured_fraction_max 0.998
_diffrn_reflns_theta_full 26.497
_diffrn_reflns_theta_max 26.497
_diffrn_reflns_theta_min 2.337
_exptl_absorpt_coefficient_mu 0.454
_exptl_absorpt_correction_T_max 0.7457
_exptl_absorpt_correction_T_min 0.6039
_exptl_absorpt_correction_type multi-scan
_exptl_absorpt_process_details
;
SADABS-2012/1 (Bruker,2012) was used for absorption correction.
wR2(int) was 0.0937 before and 0.0645 after correction.
The Ratio of minimum to maximum transmission is 0.8098.
The \l/2 correction factor is 0.0015.
;
_exptl_crystal_colour colourless
_exptl_crystal_colour_primary colourless
_exptl_crystal_density_diffrn 1.811
_exptl_crystal_description block
_exptl_crystal_F_000 816
_exptl_crystal_size_max 0.27
_exptl_crystal_size_mid 0.23
_exptl_crystal_size_min 0.12
_refine_diff_density_max 0.394
_refine_diff_density_min -0.367
_refine_diff_density_rms 0.062
_refine_ls_extinction_method none
_refine_ls_goodness_of_fit_ref 1.056
_refine_ls_hydrogen_treatment constr
_refine_ls_matrix_type full
_refine_ls_number_parameters 219
_refine_ls_number_reflns 3079
_refine_ls_number_restraints 0
_refine_ls_restrained_S_all 1.056
_refine_ls_R_factor_all 0.0308
_refine_ls_R_factor_gt 0.0283
_refine_ls_shift/su_max 0.001
_refine_ls_shift/su_mean 0.000
_refine_ls_structure_factor_coef Fsqd
_refine_ls_weighting_details 'w=1/[\s^2^(Fo^2^)+(0.0307P)^2^+1.0457P] where P=(Fo^2^+2Fc^2^)/3'
_refine_ls_weighting_scheme calc
_refine_ls_wR_factor_gt 0.0698
_refine_ls_wR_factor_ref 0.0716
_reflns_Friedel_coverage 0.000
_reflns_number_gt 2855
_reflns_number_total 3079
_reflns_threshold_expression 'I > 2\s(I)'
_cod_data_source_file c7cc00982h2.cif
_cod_data_source_block 5OTfP
_cod_database_code 7119768
_shelx_space_group_comment
;
The symmetry employed for this shelxl refinement is uniquely defined
by the following loop, which should always be used as a source of
symmetry information in preference to the above space-group names.
They are only intended as comments.
;
_shelx_estimated_absorpt_t_max 0.947
_shelx_estimated_absorpt_t_min 0.887
_olex2_refinement_description
;
1. Fixed Uiso
 At 1.2 times of:
  All C(H) groups
 At 1.5 times of:
  All C(H,H,H) groups
2.a Aromatic/amide H refined with riding coordinates:
 C5(H5), C2(H2), C4(H4), C1(H1)
2.b Idealised Me refined as rotating group:
 C6(H6A,H6B,H6C), C7(H7A,H7B,H7C)
;
_shelx_shelxl_version_number 2014/7
_olex2_submission_special_instructions 'No special instructions were received'

loop_
_space_group_symop_operation_xyz
'x, y, z'
'-x+1/2, y+1/2, -z+1/2'
'-x, -y, -z'
'x-1/2, -y-1/2, z-1/2'

loop_
_atom_site_label
_atom_site_type_symbol
_atom_site_fract_x
_atom_site_fract_y
_atom_site_fract_z
_atom_site_U_iso_or_equiv
_atom_site_adp_type
_atom_site_occupancy
_atom_site_site_symmetry_order
_atom_site_calc_flag
_atom_site_refinement_flags_posn
S2 S 0.19579(4) 0.73813(3) 0.94958(2) 0.01427(10) Uani 1 1 d .
S1 S 0.33791(4) 0.65005(3) 0.26574(2) 0.01737(10) Uani 1 1 d .
F2 F 0.07807(11) 0.74799(9) 0.23005(7) 0.0274(2) Uani 1 1 d .
F1 F 0.12592(11) 0.58689(9) 0.15099(6) 0.0282(2) Uani 1 1 d .
F3 F 0.07734(11) 0.56108(10) 0.28541(7) 0.0308(2) Uani 1 1 d .
O5 O 0.14789(13) 0.61122(10) 0.93095(8) 0.0244(3) Uani 1 1 d .
O2 O 0.39803(13) 0.52832(10) 0.25514(8) 0.0248(3) Uani 1 1 d .
O1 O 0.39083(13) 0.76097(10) 0.22807(7) 0.0228(3) Uani 1 1 d .
O3 O 0.17626(13) 0.82328(10) 0.87579(7) 0.0237(3) Uani 1 1 d .
O4 O 0.15635(13) 0.79022(10) 1.03143(7) 0.0220(2) Uani 1 1 d .
N2 N 0.25939(14) 0.73549(11) 0.63295(8) 0.0152(3) Uani 1 1 d .
N1 N 0.32825(14) 0.67515(11) 0.37369(8) 0.0156(3) Uani 1 1 d .
C5 C 0.32513(16) 0.57437(13) 0.43106(10) 0.0162(3) Uani 1 1 d .
H5 H 0.3364 0.4912 0.4097 0.019 Uiso 1 1 calc R
C2 C 0.29822(16) 0.81963(13) 0.48983(10) 0.0155(3) Uani 1 1 d .
H2 H 0.2924 0.9039 0.5100 0.019 Uiso 1 1 calc R
C3 C 0.28723(15) 0.71716(13) 0.55034(9) 0.0139(3) Uani 1 1 d .
C4 C 0.30643(16) 0.59273(13) 0.51639(10) 0.0156(3) Uani 1 1 d .
H4 H 0.3059 0.5225 0.5549 0.019 Uiso 1 1 calc R
C1 C 0.31660(16) 0.79694(13) 0.40502(10) 0.0161(3) Uani 1 1 d .
H1 H 0.3217 0.8657 0.3656 0.019 Uiso 1 1 calc R
C6 C 0.24003(18) 0.86259(14) 0.66833(10) 0.0191(3) Uani 1 1 d .
H6A H 0.3163 0.9183 0.6489 0.029 Uiso 1 1 calc GR
H6B H 0.2473 0.8591 0.7327 0.029 Uiso 1 1 calc GR
H6C H 0.1436 0.8950 0.6470 0.029 Uiso 1 1 calc GR
C8 C 0.14065(18) 0.63639(15) 0.23038(10) 0.0211(3) Uani 1 1 d .
C7 C 0.23882(18) 0.62865(14) 0.69212(10) 0.0204(3) Uani 1 1 d .
H7A H 0.1683 0.5694 0.6634 0.031 Uiso 1 1 calc GR
H7B H 0.2018 0.6595 0.7466 0.031 Uiso 1 1 calc GR
H7C H 0.3327 0.5860 0.7057 0.031 Uiso 1 1 calc GR
C9 C 0.39387(19) 0.72175(18) 0.96544(12) 0.0294(4) Uani 1 1 d .
F4 F 0.45807(13) 0.83186(13) 0.98448(10) 0.0571(4) Uani 1 1 d .
F5 F 0.43267(13) 0.64310(13) 1.03096(8) 0.0476(3) Uani 1 1 d .
F6 F 0.44896(12) 0.67619(13) 0.89366(8) 0.0470(3) Uani 1 1 d .

loop_
_atom_site_aniso_label
_atom_site_aniso_U_11
_atom_site_aniso_U_22
_atom_site_aniso_U_33
_atom_site_aniso_U_23
_atom_site_aniso_U_13
_atom_site_aniso_U_12
S2 0.01558(18) 0.01097(17) 0.01628(19) -0.00084(13) 0.00138(13) 0.00050(13)
S1 0.0218(2) 0.01422(19) 0.01693(19) 0.00003(13) 0.00678(14) 0.00011(14)
F2 0.0271(5) 0.0212(5) 0.0335(6) -0.0048(4) -0.0002(4) 0.0053(4)
F1 0.0434(6) 0.0197(5) 0.0205(5) -0.0041(4) -0.0030(4) -0.0012(4)
F3 0.0276(5) 0.0356(6) 0.0291(5) 0.0089(4) 0.0013(4) -0.0125(4)
O5 0.0268(6) 0.0125(5) 0.0347(7) -0.0054(5) 0.0065(5) -0.0011(4)
O2 0.0317(6) 0.0193(6) 0.0248(6) -0.0019(5) 0.0104(5) 0.0059(5)
O1 0.0293(6) 0.0204(6) 0.0196(6) 0.0028(4) 0.0081(5) -0.0052(5)
O3 0.0367(7) 0.0168(5) 0.0171(6) 0.0021(4) -0.0018(5) 0.0035(5)
O4 0.0305(6) 0.0164(5) 0.0200(6) -0.0018(4) 0.0068(5) 0.0018(5)
N2 0.0172(6) 0.0118(6) 0.0164(6) 0.0011(5) 0.0012(5) -0.0010(5)
N1 0.0194(6) 0.0117(6) 0.0164(6) 0.0008(5) 0.0047(5) 0.0005(5)
C5 0.0168(7) 0.0104(7) 0.0216(7) 0.0022(6) 0.0032(6) 0.0005(5)
C2 0.0158(7) 0.0103(6) 0.0206(8) 0.0010(6) 0.0023(6) -0.0004(5)
C3 0.0102(6) 0.0132(7) 0.0180(7) 0.0009(6) -0.0002(5) -0.0006(5)
C4 0.0163(7) 0.0111(7) 0.0195(7) 0.0036(5) 0.0023(6) 0.0002(5)
C1 0.0173(7) 0.0099(7) 0.0214(8) 0.0028(5) 0.0031(6) -0.0003(5)
C6 0.0260(8) 0.0132(7) 0.0184(7) -0.0017(6) 0.0030(6) -0.0008(6)
C8 0.0264(8) 0.0165(7) 0.0206(8) 0.0007(6) 0.0028(6) -0.0025(6)
C7 0.0287(8) 0.0148(7) 0.0181(8) 0.0038(6) 0.0047(6) -0.0015(6)
C9 0.0189(8) 0.0394(10) 0.0297(9) -0.0023(8) -0.0004(7) 0.0014(7)
F4 0.0256(6) 0.0591(8) 0.0848(10) -0.0132(7) -0.0064(6) -0.0177(6)
F5 0.0406(7) 0.0649(8) 0.0351(6) 0.0041(6) -0.0104(5) 0.0269(6)
F6 0.0245(6) 0.0786(9) 0.0396(7) -0.0065(6) 0.0128(5) 0.0108(6)

loop_
_atom_type_symbol
_atom_type_description
_atom_type_scat_dispersion_real
_atom_type_scat_dispersion_imag
_atom_type_scat_source
C C 0.0033 0.0016 'International Tables Vol C Tables 4.2.6.8 and 6.1.1.4'
H H 0.0000 0.0000 'International Tables Vol C Tables 4.2.6.8 and 6.1.1.4'
F F 0.0171 0.0103 'International Tables Vol C Tables 4.2.6.8 and 6.1.1.4'
N N 0.0061 0.0033 'International Tables Vol C Tables 4.2.6.8 and 6.1.1.4'
O O 0.0106 0.0060 'International Tables Vol C Tables 4.2.6.8 and 6.1.1.4'
S S 0.1246 0.1234 'International Tables Vol C Tables 4.2.6.8 and 6.1.1.4'

loop_
_geom_angle_atom_site_label_1
_geom_angle_atom_site_label_2
_geom_angle_atom_site_label_3
_geom_angle
O5 S2 O3 114.56(7)
O5 S2 C9 102.82(8)
O3 S2 C9 102.93(8)
O4 S2 O5 115.98(7)
O4 S2 O3 114.34(7)
O4 S2 C9 103.78(8)
O2 S1 N1 107.93(7)
O2 S1 C8 105.91(7)
O1 S1 O2 124.32(7)
O1 S1 N1 108.28(7)
O1 S1 C8 107.79(7)
N1 S1 C8 99.90(7)
C3 N2 C6 121.61(12)
C3 N2 C7 121.07(12)
C6 N2 C7 117.24(12)
C5 N1 S1 120.22(10)
C5 N1 C1 119.82(12)
C1 N1 S1 119.89(10)
N1 C5 H5 119.6
C4 C5 N1 120.82(13)
C4 C5 H5 119.6
C3 C2 H2 119.8
C1 C2 H2 119.8
C1 C2 C3 120.36(13)
N2 C3 C2 122.08(13)
N2 C3 C4 121.26(13)
C4 C3 C2 116.66(13)
C5 C4 C3 120.87(13)
C5 C4 H4 119.6
C3 C4 H4 119.6
N1 C1 H1 119.3
C2 C1 N1 121.33(13)
C2 C1 H1 119.3
N2 C6 H6A 109.5
N2 C6 H6B 109.5
N2 C6 H6C 109.5
H6A C6 H6B 109.5
H6A C6 H6C 109.5
H6B C6 H6C 109.5
F2 C8 S1 110.21(11)
F2 C8 F1 110.06(13)
F2 C8 F3 109.46(13)
F1 C8 S1 108.99(11)
F1 C8 F3 108.89(13)
F3 C8 S1 109.21(11)
N2 C7 H7A 109.5
N2 C7 H7B 109.5
N2 C7 H7C 109.5
H7A C7 H7B 109.5
H7A C7 H7C 109.5
H7B C7 H7C 109.5
F4 C9 S2 111.33(13)
F4 C9 F6 107.98(16)
F5 C9 S2 111.35(13)
F5 C9 F4 107.52(15)
F5 C9 F6 107.09(15)
F6 C9 S2 111.37(12)

loop_
_geom_bond_atom_site_label_1
_geom_bond_atom_site_label_2
_geom_bond_distance
S2 O5 1.4399(11)
S2 O3 1.4452(11)
S2 O4 1.4393(11)
S2 C9 1.8211(17)
S1 O2 1.4206(11)
S1 O1 1.4144(11)
S1 N1 1.6791(13)
S1 C8 1.8513(17)
F2 C8 1.3174(18)
F1 C8 1.3186(18)
F3 C8 1.3272(18)
N2 C3 1.3214(19)
N2 C6 1.4708(18)
N2 C7 1.4725(18)
N1 C5 1.3855(18)
N1 C1 1.3870(19)
C5 H5 0.9500
C5 C4 1.342(2)
C2 H2 0.9500
C2 C3 1.437(2)
C2 C1 1.341(2)
C3 C4 1.436(2)
C4 H4 0.9500
C1 H1 0.9500
C6 H6A 0.9800
C6 H6B 0.9800
C6 H6C 0.9800
C7 H7A 0.9800
C7 H7B 0.9800
C7 H7C 0.9800
C9 F4 1.332(2)
C9 F5 1.330(2)
C9 F6 1.334(2)

loop_
_geom_torsion_atom_site_label_1
_geom_torsion_atom_site_label_2
_geom_torsion_atom_site_label_3
_geom_torsion_atom_site_label_4
_geom_torsion
S1 N1 C5 C4 -174.99(11)
S1 N1 C1 C2 175.20(11)
O5 S2 C9 F4 -179.41(13)
O5 S2 C9 F5 -59.44(14)
O5 S2 C9 F6 60.02(15)
O2 S1 N1 C5 -22.57(13)
O2 S1 N1 C1 160.39(11)
O2 S1 C8 F2 -174.04(11)
O2 S1 C8 F1 -53.17(12)
O2 S1 C8 F3 65.68(12)
O1 S1 N1 C5 -159.53(11)
O1 S1 N1 C1 23.42(13)
O1 S1 C8 F2 -39.03(13)
O1 S1 C8 F1 81.85(11)
O1 S1 C8 F3 -159.31(11)
O3 S2 C9 F4 61.28(15)
O3 S2 C9 F5 -178.75(12)
O3 S2 C9 F6 -59.29(15)
O4 S2 C9 F4 -58.18(15)
O4 S2 C9 F5 61.79(14)
O4 S2 C9 F6 -178.75(13)
N2 C3 C4 C5 175.59(14)
N1 S1 C8 F2 73.95(11)
N1 S1 C8 F1 -165.18(10)
N1 S1 C8 F3 -46.33(12)
N1 C5 C4 C3 0.8(2)
C5 N1 C1 C2 -1.9(2)
C2 C3 C4 C5 -3.7(2)
C3 C2 C1 N1 -1.2(2)
C1 N1 C5 C4 2.1(2)
C1 C2 C3 N2 -175.40(14)
C1 C2 C3 C4 3.9(2)
C6 N2 C3 C2 -0.9(2)
C6 N2 C3 C4 179.81(13)
C8 S1 N1 C5 87.86(12)
C8 S1 N1 C1 -89.18(12)
C7 N2 C3 C2 175.84(13)
C7 N2 C3 C4 -3.5(2)
